data_2000712
loop_
_publ_author_name
'Gilardi, R.'
'George, C.'
'Flippen-Anderson, J. L.'

_publ_section_title
;
 Structures of (I)
 6-nitro-2,4-dipropionyl-8-oxa-2,4,6-triazabicyclo[3.3.0]octane and
 (II) 2,4-diacetyl-6-nitro-8-oxa-2,4,6-triazabicyclo[3.3.0]octane
;
_journal_issue 8
_journal_name_full 'Acta Crystallographica Section C'
_journal_page_first 1528
_journal_page_last 1530
_journal_paper_doi 10.1107/S0108270191014944
_journal_volume 48
_journal_year 1992
_chemical_formula_moiety 'C10 H16 N4 O5'
_chemical_formula_sum 'C10 H16 N4 O5'
_chemical_formula_weight 272.3
_space_group_IT_number 14
_space_group_name_Hall '-P 2yn'
_space_group_name_H-M_alt 'P 1 21/n 1'
_symmetry_cell_setting monoclinic
_symmetry_space_group_name_H-M 'P 1 21/n 1'
_cell_angle_alpha 90
_cell_angle_beta 90.94(5)
_cell_angle_gamma 90
_cell_formula_units_Z 4
_cell_length_a 6.151(2)
_cell_length_b 13.484(7)
_cell_length_c 15.165(9)
_cell_volume 1257.6(11)
_diffrn_radiation_type Mo
_diffrn_radiation_wavelength 0.71073
_exptl_absorpt_coefficient_mu 0.11
_exptl_crystal_density_diffrn 1.438
_exptl_crystal_F_000 576
_cod_data_source_file hh0576.cif
_cod_data_source_block hh0576a
_cod_original_cell_volume 1257.6(9)
_cod_original_sg_symbol_H-M 'P 21/n'
_cod_database_code 2000712

loop_
_space_group_symop_id
_space_group_symop_operation_xyz
1 x,y,z
2 -x+1/2,y+1/2,-z+1/2
3 -x,-y,-z
4 x+1/2,-y+1/2,z+1/2

loop_
_atom_site_label
_atom_site_fract_x
_atom_site_fract_y
_atom_site_fract_z
_atom_site_U_iso_or_equiv
C(1) .1985(5) .3068(2) .0367(2) .0400(10)
N(2) .1069(4) .2077(2) .0320(2) .0410(10)
C(3) .1882(6) .1498(3) -.0416(3) .0490(10)
N(4) .3824(4) .2052(2) -.0646(2) .0410(10)
C(5) .3801(5) .3056(2) -.0319(2) .0370(10)
N(6) .3017(3) .3763(2) -.0990(2) .0370(10)
C(7) .0708(5) .3923(3) -.0834(3) .0420(10)
O(8) .0512(3) .38250(10) .0096(2) .0440(10)
C(9) -.0662(5) .1735(2) .0785(2) .0470(10)
O(9) -.1495(4) .0949(2) .0586(2) .0670(10)
C(10) -.1421(7) .2371(3) .1535(3) .057(2)
C(11) -.3535(8) .2033(4) .1911(4) .065(2)
C(12) .5458(5) .1727(2) -.1169(2) .0400(10)
O(12) .6949(4) .2278(2) -.1363(2) .0580(10)
C(13) .5287(7) .0670(3) -.1490(3) .054(2)
C(14) .7140(9) .0350(4) -.2045(5) .076(2)
N(15) .4243(4) .4633(2) -.1095(2) .0450(10)
O(15A) .6130(4) .4634(2) -.0830(2) .0590(10)
O(15B) .3356(4) .5306(2) -.1500(2) .0660(10)
H(1) .244(4) .3212(18) .0987(18) ?
H(3A) .223(5) .085(3) -.021(2) ?
H(3B) .075(7) .148(3) -.095(3) ?
H(5) .515(4) .3263(17) -.0105(16) ?
H(7A) -.013(5) .337(2) -.1146(18) ?
H(7B) .028(5) .459(2) -.104(2) ?
H(10A) -.016(6) .236(3) .201(3) ?
H(10B) -.154(5) .304(3) .135(2) ?
H(11A) -.330(6) .134(3) .219(3) ?
H(11B) -.463(7) .194(3) .144(3) ?
H(11C) -.402(7) .246(3) .235(3) ?
H(13A) .516(6) .030(3) -.100(3) ?
H(13B) .404(6) .064(3) -.182(3) ?
H(14A) .701(5) -.034(3) -.225(2) ?
H(14B) .830(9) .031(4) -.169(4) ?
H(14C) .752(10) .080(4) -.248(4) ?

loop_
_geom_bond_atom_site_label_1
_geom_bond_atom_site_label_2
_geom_bond_distance
C(1) N(2) 1.452(4)
C(1) O(8) 1.421(4)
N(2) C(9) 1.368(4)
N(4) C(5) 1.442(4)
C(5) N(6) 1.471(4)
N(6) N(15) 1.404(4)
C(9) O(9) 1.213(4)
C(10) C(11) 1.499(7)
C(12) C(13) 1.509(5)
N(15) O(15A) 1.222(4)
C(1) C(5) 1.540(5)
N(2) C(3) 1.457(5)
C(3) N(4) 1.456(5)
N(4) C(12) 1.362(4)
N(6) C(7) 1.460(4)
C(7) O(8) 1.424(4)
C(9) C(10) 1.504(6)
C(12) O(12) 1.220(4)
C(13) C(14) 1.492(8)
N(15) O(15B) 1.220(4)
